data_7713395
loop_
_publ_author_name
'Kouck&#xfd;, Filip'
'Kotek, Jan'
'C&#xed;sa&#x159;ov&#xe1;, Ivana'
'Havl&#xed;&#x10d;kov&#xe1;, Jana'
'Kub&#xed;&#x10d;ek, Vojt&#x11b;ch'
'Hermann, Petr'

_publ_section_title
;
 Transition metal complexes of cyclam with two
 2,2,2-trifluoroethylphosphinate pendant arms as probes for <sup>19</sup>F
 magnetic resonance imaging.
;
_journal_name_full 'Dalton transactions (Cambridge, England : 2003)'
_journal_paper_doi 10.1039/d3dt01420g
_journal_year 2023
_chemical_formula_moiety 'C16 H30 Cu F6 N4 O4 P2, Cl O4, H3 O, H2 O'
_chemical_formula_sum 'C16 H35 Cl Cu F6 N4 O10 P2'
_chemical_formula_weight 718.41
_space_group_crystal_system triclinic
_space_group_IT_number 2
_space_group_name_Hall '-P 1'
_space_group_name_H-M_alt 'P -1'
_atom_sites_solution_hydrogens mixed
_atom_sites_solution_primary direct
_atom_sites_solution_secondary difmap
_audit_creation_method SHELXL-2014/7
_audit_update_record
;
2023-05-10 deposited with the CCDC.	2023-06-16 downloaded from the CCDC.
;
_cell_angle_alpha 86.5240(10)
_cell_angle_beta 83.3100(10)
_cell_angle_gamma 72.3210(10)
_cell_formula_units_Z 2
_cell_length_a 9.8024(3)
_cell_length_b 10.5793(3)
_cell_length_c 13.9063(4)
_cell_measurement_reflns_used 9936
_cell_measurement_temperature 120(2)
_cell_measurement_theta_max 27.4728
_cell_measurement_theta_min 2.498
_cell_volume 1364.17(7)
_computing_cell_refinement 'SAINT V8.40A (Bruker Nano, Inc., 2019)'
_computing_data_collection 'Bruker Instrument Service vV6.2.12'
_computing_data_reduction 'SAINT V8.40A (Bruker Nano, Inc., 2019)'
_computing_molecular_graphics 'shelXle (C.B. Huebschle, rev 958)'
_computing_structure_refinement 'SHELXL-2014/7 (Sheldrick, 2014)'
_computing_structure_solution 'SHELXT 2014/5 (Sheldrick, 2014)'
_diffrn_ambient_temperature 120(2)
_diffrn_detector_area_resol_mean 7.3910
_diffrn_measured_fraction_theta_full 1.000
_diffrn_measured_fraction_theta_max 0.999
_diffrn_measurement_device_type 'Bruker D8 VENTURE'
_diffrn_measurement_method '\f and \w scans'
_diffrn_radiation_type MoK\a
_diffrn_radiation_wavelength 0.71073
_diffrn_reflns_av_R_equivalents 0.0162
_diffrn_reflns_av_unetI/netI 0.0132
_diffrn_reflns_Laue_measured_fraction_full 1.000
_diffrn_reflns_Laue_measured_fraction_max 0.999
_diffrn_reflns_limit_h_max 12
_diffrn_reflns_limit_h_min -12
_diffrn_reflns_limit_k_max 13
_diffrn_reflns_limit_k_min -13
_diffrn_reflns_limit_l_max 17
_diffrn_reflns_limit_l_min -18
_diffrn_reflns_number 26816
_diffrn_reflns_point_group_measured_fraction_full 1.000
_diffrn_reflns_point_group_measured_fraction_max 0.999
_diffrn_reflns_theta_full 25.242
_diffrn_reflns_theta_max 27.475
_diffrn_reflns_theta_min 2.021
_diffrn_source 'microfocus sealed tube'
_exptl_absorpt_coefficient_mu 1.114
_exptl_absorpt_correction_T_max 0.89
_exptl_absorpt_correction_T_min 0.85
_exptl_absorpt_correction_type multi-scan
_exptl_absorpt_process_details
;
SADABS-2016/2 - Bruker AXS area detector scaling and absorption correction
;
_exptl_crystal_colour 'dark blue-violet'
_exptl_crystal_density_diffrn 1.749
_exptl_crystal_description prism
_exptl_crystal_F_000 738
_exptl_crystal_size_max 0.179
_exptl_crystal_size_mid 0.169
_exptl_crystal_size_min 0.112
_refine_diff_density_max 0.703
_refine_diff_density_min -0.582
_refine_diff_density_rms 0.060
_refine_ls_extinction_method none
_refine_ls_goodness_of_fit_ref 1.040
_refine_ls_hydrogen_treatment mixed
_refine_ls_matrix_type full
_refine_ls_number_parameters 392
_refine_ls_number_reflns 6257
_refine_ls_number_restraints 0
_refine_ls_restrained_S_all 1.040
_refine_ls_R_factor_all 0.0294
_refine_ls_R_factor_gt 0.0276
_refine_ls_shift/su_max 0.000
_refine_ls_shift/su_mean 0.000
_refine_ls_structure_factor_coef Fsqd
_refine_ls_weighting_details 'w=1/[\s^2^(Fo^2^)+(0.0279P)^2^+1.5388P] where P=(Fo^2^+2Fc^2^)/3'
_refine_ls_weighting_scheme calc
_refine_ls_wR_factor_gt 0.0673
_refine_ls_wR_factor_ref 0.0685
_reflns_Friedel_coverage 0.000
_reflns_number_gt 5931
_reflns_number_total 6257
_reflns_threshold_expression 'I > 2\s(I)'
_cod_data_source_file d3dt01420g2.cif
_cod_data_source_block cul2trans
_cod_depositor_comments
;
The following automatic conversions were performed:

data item '_exptl_absorpt_correction_type' value 'Multi-Scan' was
changed to 'multi-scan' in accordance with the
/home/data/users/saulius/crontab/automatic-downloads/rss-feeds/RSC/lib/dictionaries/cif_core.dic
dictionary named 'cif_core.dic' version 2.4.2 last updated on
2011-04-26.

Automatic conversion script
Id: cif_fix_values 8170 2020-07-09 18:12:32Z antanas 
;
_cod_database_code 7713395
_shelx_shelxl_version_number 2014/7
_shelx_space_group_comment
;
The symmetry employed for this shelxl refinement is uniquely defined
by the following loop, which should always be used as a source of
symmetry information in preference to the above space-group names.
They are only intended as comments.
;
_shelx_estimated_absorpt_t_min 0.826
_shelx_estimated_absorpt_t_max 0.885

loop_
_space_group_symop_operation_xyz
'x, y, z'
'-x, -y, -z'

loop_
_atom_site_label
_atom_site_type_symbol
_atom_site_fract_x
_atom_site_fract_y
_atom_site_fract_z
_atom_site_U_iso_or_equiv
_atom_site_adp_type
_atom_site_occupancy
_atom_site_site_symmetry_order
_atom_site_calc_flag
_atom_site_refinement_flags_posn
_atom_site_refinement_flags_adp
_atom_site_refinement_flags_occupancy
_atom_site_disorder_assembly
_atom_site_disorder_group
Cu1A Cu 0.5000 1.0000 0.0000 0.01202(7) Uani 1 2 d S . P . .
N1A N 0.34411(15) 0.98828(14) 0.11103(10) 0.0166(3) Uani 1 1 d . . . . .
C2A C 0.42016(19) 0.97418(17) 0.20031(12) 0.0197(3) Uani 1 1 d . . . . .
H21A H 0.3641 0.9427 0.2553 0.024 Uiso 1 1 calc R U . . .
H22A H 0.4266 1.0619 0.2165 0.024 Uiso 1 1 calc R U . . .
C3A C 0.56947(18) 0.87761(17) 0.18583(12) 0.0190(3) Uani 1 1 d . . . . .
H31A H 0.6234 0.8806 0.2412 0.023 Uiso 1 1 calc R U . . .
H32A H 0.5635 0.7863 0.1823 0.023 Uiso 1 1 calc R U . . .
N4A N 0.64530(15) 0.91397(14) 0.09440(10) 0.0173(3) Uani 1 1 d . . . . .
H41A H 0.680(2) 0.979(2) 0.1095(17) 0.027(6) Uiso 1 1 d . . . . .
C5A C 0.76943(18) 0.80206(18) 0.05779(13) 0.0214(3) Uani 1 1 d . . . . .
H51A H 0.7339 0.7294 0.0398 0.026 Uiso 1 1 calc R U . . .
H52A H 0.8326 0.7678 0.1101 0.026 Uiso 1 1 calc R U . . .
C6A C 0.85626(19) 0.84250(17) -0.02934(13) 0.0213(3) Uani 1 1 d . . . . .
H61A H 0.9431 0.7669 -0.0459 0.026 Uiso 1 1 calc R U . . .
H62A H 0.8891 0.9167 -0.0110 0.026 Uiso 1 1 calc R U . . .
C7A C 0.77732(18) 0.88504(17) -0.11903(13) 0.0195(3) Uani 1 1 d . . . . .
H71A H 0.8476 0.8949 -0.1739 0.023 Uiso 1 1 calc R U . . .
H72A H 0.7388 0.8133 -0.1347 0.023 Uiso 1 1 calc R U . . .
C8A C 0.28687(18) 0.87350(17) 0.10388(13) 0.0196(3) Uani 1 1 d . . . . .
H81A H 0.1951 0.9058 0.0742 0.024 Uiso 1 1 calc R U . . .
H82A H 0.2652 0.8402 0.1702 0.024 Uiso 1 1 calc R U . . .
P1A P 0.40743(5) 0.73430(4) 0.03361(3) 0.01609(9) Uani 1 1 d . . . . .
O11A O 0.47826(13) 0.79412(12) -0.05186(9) 0.0183(2) Uani 1 1 d . . . . .
O12A O 0.50477(13) 0.63504(12) 0.09691(9) 0.0209(3) Uani 1 1 d . . . . .
C9A C 0.29052(19) 0.65364(17) -0.01423(13) 0.0195(3) Uani 1 1 d . . . . .
H91A H 0.2237 0.7200 -0.0537 0.023 Uiso 1 1 calc R U . . .
H92A H 0.3509 0.5833 -0.0582 0.023 Uiso 1 1 calc R U . . .
C10A C 0.2035(2) 0.59297(18) 0.05913(14) 0.0236(4) Uani 1 1 d . . . . .
F1A F 0.11486(14) 0.68395(13) 0.12001(10) 0.0392(3) Uani 1 1 d . . . . .
F2A F 0.28163(14) 0.49643(13) 0.11380(10) 0.0394(3) Uani 1 1 d . . . . .
F3A F 0.11728(13) 0.53937(12) 0.01780(10) 0.0358(3) Uani 1 1 d . . . . .
Cu1X Cu 0.0000 0.5000 0.5000 0.01405(7) Uani 1 2 d S . P . .
N1X N -0.05975(15) 0.70796(14) 0.50257(11) 0.0188(3) Uani 1 1 d . . . . .
C2X C -0.1480(2) 0.73618(18) 0.59938(13) 0.0229(4) Uani 1 1 d . . . . .
H21X H -0.2432 0.7231 0.5964 0.027 Uiso 1 1 calc R U . . .
H22X H -0.1634 0.8294 0.6163 0.027 Uiso 1 1 calc R U . . .
C3X C -0.0689(2) 0.64305(18) 0.67554(13) 0.0250(4) Uani 1 1 d . . . . .
H31X H 0.0229 0.6610 0.6822 0.030 Uiso 1 1 calc R U . . .
H32X H -0.1281 0.6571 0.7389 0.030 Uiso 1 1 calc R U . . .
N4X N -0.04013(17) 0.50486(15) 0.64604(11) 0.0207(3) Uani 1 1 d . . . . .
H41X H -0.125(3) 0.484(2) 0.6601(18) 0.033(6) Uiso 1 1 d . . . . .
C5X C 0.0708(2) 0.40975(18) 0.69984(13) 0.0236(4) Uani 1 1 d . . . . .
H51X H 0.0447 0.4226 0.7703 0.028 Uiso 1 1 calc R U . . .
H52X H 0.1647 0.4265 0.6823 0.028 Uiso 1 1 calc R U . . .
C6X C 0.0835(2) 0.26813(18) 0.67626(13) 0.0241(4) Uani 1 1 d . . . . .
H61X H 0.1405 0.2070 0.7237 0.029 Uiso 1 1 calc R U . . .
H62X H -0.0138 0.2570 0.6835 0.029 Uiso 1 1 calc R U . . .
C7X C 0.1538(2) 0.22947(18) 0.57487(14) 0.0233(4) Uani 1 1 d . . . . .
H71X H 0.2434 0.2553 0.5636 0.028 Uiso 1 1 calc R U . . .
H72X H 0.1806 0.1318 0.5703 0.028 Uiso 1 1 calc R U . . .
C8X C 0.06513(18) 0.76375(16) 0.49814(13) 0.0193(3) Uani 1 1 d . . . . .
H81X H 0.0653 0.8010 0.5617 0.023 Uiso 1 1 calc R U . . .
H82X H 0.0517 0.8373 0.4492 0.023 Uiso 1 1 calc R U . . .
P1X P 0.23984(5) 0.64043(4) 0.46738(3) 0.01700(9) Uani 1 1 d . . . . .
O11X O 0.23655(13) 0.50876(12) 0.51132(10) 0.0223(3) Uani 1 1 d . . . . .
O2X O 0.27424(14) 0.64780(13) 0.35830(9) 0.0241(3) Uani 1 1 d . . . . .
C9X C 0.36909(18) 0.69361(17) 0.52620(12) 0.0188(3) Uani 1 1 d . . . . .
H91X H 0.3295 0.7134 0.5943 0.023 Uiso 1 1 calc R U . . .
H92X H 0.4583 0.6182 0.5273 0.023 Uiso 1 1 calc R U . . .
C10X C 0.40864(19) 0.81168(18) 0.48180(14) 0.0228(4) Uani 1 1 d . . . . .
F1X F 0.29300(13) 0.91514(11) 0.46641(10) 0.0346(3) Uani 1 1 d . . . . .
F2X F 0.48781(13) 0.78501(13) 0.39580(9) 0.0331(3) Uani 1 1 d . . . . .
F3X F 0.48739(13) 0.85483(12) 0.53768(9) 0.0327(3) Uani 1 1 d . . . . .
Cl1 Cl 0.85545(5) 0.09076(4) 0.24111(3) 0.02129(9) Uani 1 1 d . . . . .
O1P O 0.72278(15) 0.06908(14) 0.28507(11) 0.0292(3) Uani 1 1 d . . . . .
O2P O 0.83590(18) 0.23145(14) 0.23357(12) 0.0363(3) Uani 1 1 d . . . . .
O3P O 0.96933(16) 0.02814(15) 0.30032(11) 0.0336(3) Uani 1 1 d . . . . .
O4P O 0.88861(17) 0.03620(17) 0.14591(11) 0.0365(3) Uani 1 1 d . . . . .
O1W O 0.49181(15) 0.52219(14) 0.26154(10) 0.0228(3) Uani 1 1 d . . . . .
H11W H 0.388(4) 0.585(3) 0.311(3) 0.074(10) Uiso 1 1 d . . . . .
H12W H 0.491(3) 0.558(3) 0.212(2) 0.039(7) Uiso 1 1 d . . . . .
H13W H 0.486(3) 0.448(3) 0.254(2) 0.043(8) Uiso 1 1 d . . . . .
O2W O 0.47444(16) 0.28671(14) 0.23720(11) 0.0244(3) Uani 1 1 d . . . . .
H21W H 0.536(3) 0.233(3) 0.2602(19) 0.034(7) Uiso 1 1 d . . . . .
H22W H 0.484(3) 0.271(3) 0.178(2) 0.041(7) Uiso 1 1 d . . . . .

loop_
_atom_site_aniso_label
_atom_site_aniso_U_11
_atom_site_aniso_U_22
_atom_site_aniso_U_33
_atom_site_aniso_U_23
_atom_site_aniso_U_13
_atom_site_aniso_U_12
Cu1A 0.01099(12) 0.01260(13) 0.01251(13) 0.00125(9) -0.00063(9) -0.00412(10)
N1A 0.0161(6) 0.0152(6) 0.0191(7) -0.0024(5) 0.0006(5) -0.0063(5)
C2A 0.0206(8) 0.0221(8) 0.0171(8) -0.0025(6) -0.0023(6) -0.0069(7)
C3A 0.0184(8) 0.0228(8) 0.0175(8) 0.0053(6) -0.0041(6) -0.0091(7)
N4A 0.0166(7) 0.0164(7) 0.0183(7) 0.0001(5) -0.0019(5) -0.0040(5)
C5A 0.0166(8) 0.0215(8) 0.0241(9) 0.0036(7) -0.0033(7) -0.0029(7)
C6A 0.0195(8) 0.0193(8) 0.0227(8) 0.0003(7) -0.0018(7) -0.0027(6)
C7A 0.0176(8) 0.0182(8) 0.0212(8) -0.0021(6) 0.0011(6) -0.0038(6)
C8A 0.0175(8) 0.0185(8) 0.0244(8) -0.0017(6) 0.0013(6) -0.0089(6)
P1A 0.0172(2) 0.01474(19) 0.0178(2) -0.00149(15) 0.00111(15) -0.00801(16)
O11A 0.0207(6) 0.0164(6) 0.0186(6) -0.0012(4) 0.0024(5) -0.0085(5)
O12A 0.0222(6) 0.0210(6) 0.0215(6) 0.0007(5) -0.0021(5) -0.0096(5)
C9A 0.0208(8) 0.0171(8) 0.0227(8) 0.0000(6) -0.0034(7) -0.0086(6)
C10A 0.0218(9) 0.0217(8) 0.0315(10) 0.0023(7) -0.0062(7) -0.0121(7)
F1A 0.0338(7) 0.0406(7) 0.0467(8) -0.0101(6) 0.0145(6) -0.0218(6)
F2A 0.0358(7) 0.0374(7) 0.0518(8) 0.0249(6) -0.0181(6) -0.0211(6)
F3A 0.0334(6) 0.0332(6) 0.0513(8) 0.0046(6) -0.0145(6) -0.0229(5)
Cu1X 0.01672(14) 0.01220(13) 0.01283(13) -0.00141(10) -0.00029(10) -0.00400(10)
N1X 0.0167(7) 0.0162(6) 0.0229(7) 0.0005(5) -0.0020(6) -0.0044(5)
C2X 0.0218(8) 0.0199(8) 0.0262(9) -0.0034(7) 0.0032(7) -0.0065(7)
C3X 0.0322(10) 0.0240(9) 0.0192(8) -0.0047(7) -0.0003(7) -0.0089(8)
N4X 0.0233(8) 0.0215(7) 0.0175(7) -0.0021(6) -0.0014(6) -0.0070(6)
C5X 0.0280(9) 0.0246(9) 0.0194(8) 0.0021(7) -0.0056(7) -0.0090(7)
C6X 0.0265(9) 0.0238(9) 0.0230(9) 0.0027(7) -0.0059(7) -0.0086(7)
C7X 0.0208(8) 0.0200(8) 0.0275(9) 0.0024(7) -0.0057(7) -0.0032(7)
C8X 0.0182(8) 0.0154(7) 0.0250(9) -0.0009(6) -0.0019(6) -0.0061(6)
P1X 0.0159(2) 0.01499(19) 0.0200(2) -0.00182(15) -0.00266(16) -0.00403(15)
O11X 0.0211(6) 0.0149(6) 0.0312(7) 0.0004(5) -0.0049(5) -0.0054(5)
O2X 0.0234(6) 0.0274(7) 0.0196(6) -0.0040(5) -0.0029(5) -0.0037(5)
C9X 0.0185(8) 0.0191(8) 0.0195(8) -0.0002(6) -0.0027(6) -0.0063(6)
C10X 0.0198(8) 0.0229(9) 0.0266(9) -0.0004(7) -0.0015(7) -0.0082(7)
F1X 0.0273(6) 0.0197(5) 0.0555(8) 0.0053(5) -0.0061(5) -0.0056(5)
F2X 0.0301(6) 0.0438(7) 0.0269(6) 0.0030(5) 0.0044(5) -0.0166(5)
F3X 0.0290(6) 0.0359(6) 0.0403(7) -0.0050(5) -0.0034(5) -0.0196(5)
Cl1 0.0236(2) 0.0220(2) 0.01980(19) 0.00108(15) -0.00073(15) -0.01003(16)
O1P 0.0239(7) 0.0277(7) 0.0347(8) 0.0040(6) 0.0050(6) -0.0097(6)
O2P 0.0457(9) 0.0238(7) 0.0450(9) 0.0056(6) -0.0093(7) -0.0183(7)
O3P 0.0304(7) 0.0381(8) 0.0340(8) 0.0085(6) -0.0102(6) -0.0121(6)
O4P 0.0373(8) 0.0512(9) 0.0238(7) -0.0115(7) 0.0038(6) -0.0179(7)
O1W 0.0279(7) 0.0202(7) 0.0200(7) -0.0001(5) -0.0015(5) -0.0071(5)
O2W 0.0302(7) 0.0211(6) 0.0210(7) -0.0015(5) -0.0028(6) -0.0058(6)

loop_
_atom_type_symbol
_atom_type_description
_atom_type_scat_dispersion_real
_atom_type_scat_dispersion_imag
_atom_type_scat_source
C C 0.0033 0.0016 'International Tables Vol C Tables 4.2.6.8 and 6.1.1.4'
H H 0.0000 0.0000 'International Tables Vol C Tables 4.2.6.8 and 6.1.1.4'
Cl Cl 0.1484 0.1585 'International Tables Vol C Tables 4.2.6.8 and 6.1.1.4'
Cu Cu 0.3201 1.2651 'International Tables Vol C Tables 4.2.6.8 and 6.1.1.4'
F F 0.0171 0.0103 'International Tables Vol C Tables 4.2.6.8 and 6.1.1.4'
N N 0.0061 0.0033 'International Tables Vol C Tables 4.2.6.8 and 6.1.1.4'
O O 0.0106 0.0060 'International Tables Vol C Tables 4.2.6.8 and 6.1.1.4'
P P 0.1023 0.0942 'International Tables Vol C Tables 4.2.6.8 and 6.1.1.4'

loop_
_geom_angle_atom_site_label_1
_geom_angle_atom_site_label_2
_geom_angle_atom_site_label_3
_geom_angle
_geom_angle_site_symmetry_1
_geom_angle_site_symmetry_3
_geom_angle_publ_flag
N4A Cu1A N4A 180.0 2_675 . ?
N4A Cu1A N1A 93.56(6) 2_675 . ?
N4A Cu1A N1A 86.44(6) . . ?
N4A Cu1A N1A 86.44(6) 2_675 2_675 ?
N4A Cu1A N1A 93.56(6) . 2_675 ?
N1A Cu1A N1A 180.00(8) . 2_675 ?
N4A Cu1A O11A 95.14(5) 2_675 2_675 ?
N4A Cu1A O11A 84.86(5) . 2_675 ?
N1A Cu1A O11A 94.51(5) . 2_675 ?
N1A Cu1A O11A 85.49(5) 2_675 2_675 ?
N4A Cu1A O11A 84.86(5) 2_675 . ?
N4A Cu1A O11A 95.14(5) . . ?
N1A Cu1A O11A 85.49(5) . . ?
N1A Cu1A O11A 94.51(5) 2_675 . ?
O11A Cu1A O11A 180.00(5) 2_675 . ?
C8A N1A C7A 110.08(13) . 2_675 ?
C8A N1A C2A 110.63(13) . . ?
C7A N1A C2A 106.95(13) 2_675 . ?
C8A N1A Cu1A 113.68(10) . . ?
C7A N1A Cu1A 111.55(10) 2_675 . ?
C2A N1A Cu1A 103.57(10) . . ?
N1A C2A C3A 111.14(14) . . ?
N1A C2A H21A 109.4 . . ?
C3A C2A H21A 109.4 . . ?
N1A C2A H22A 109.4 . . ?
C3A C2A H22A 109.4 . . ?
H21A C2A H22A 108.0 . . ?
N4A C3A C2A 109.03(14) . . ?
N4A C3A H31A 109.9 . . ?
C2A C3A H31A 109.9 . . ?
N4A C3A H32A 109.9 . . ?
C2A C3A H32A 109.9 . . ?
H31A C3A H32A 108.3 . . ?
C5A N4A C3A 112.03(13) . . ?
C5A N4A Cu1A 116.36(11) . . ?
C3A N4A Cu1A 109.36(10) . . ?
C5A N4A H41A 107.4(15) . . ?
C3A N4A H41A 105.9(15) . . ?
Cu1A N4A H41A 105.1(15) . . ?
N4A C5A C6A 112.25(14) . . ?
N4A C5A H51A 109.2 . . ?
C6A C5A H51A 109.2 . . ?
N4A C5A H52A 109.2 . . ?
C6A C5A H52A 109.2 . . ?
H51A C5A H52A 107.9 . . ?
C5A C6A C7A 115.27(15) . . ?
C5A C6A H61A 108.5 . . ?
C7A C6A H61A 108.5 . . ?
C5A C6A H62A 108.5 . . ?
C7A C6A H62A 108.5 . . ?
H61A C6A H62A 107.5 . . ?
N1A C7A C6A 115.33(14) 2_675 . ?
N1A C7A H71A 108.4 2_675 . ?
C6A C7A H71A 108.4 . . ?
N1A C7A H72A 108.4 2_675 . ?
C6A C7A H72A 108.4 . . ?
H71A C7A H72A 107.5 . . ?
N1A C8A P1A 115.17(11) . . ?
N1A C8A H81A 108.5 . . ?
P1A C8A H81A 108.5 . . ?
N1A C8A H82A 108.5 . . ?
P1A C8A H82A 108.5 . . ?
H81A C8A H82A 107.5 . . ?
O12A P1A O11A 117.20(7) . . ?
O12A P1A C9A 108.26(7) . . ?
O11A P1A C9A 106.99(8) . . ?
O12A P1A C8A 111.38(8) . . ?
O11A P1A C8A 106.62(7) . . ?
C9A P1A C8A 105.73(8) . . ?
P1A O11A Cu1A 107.07(6) . . ?
C10A C9A P1A 116.00(13) . . ?
C10A C9A H91A 108.3 . . ?
P1A C9A H91A 108.3 . . ?
C10A C9A H92A 108.3 . . ?
P1A C9A H92A 108.3 . . ?
H91A C9A H92A 107.4 . . ?
F2A C10A F3A 105.92(14) . . ?
F2A C10A F1A 106.86(16) . . ?
F3A C10A F1A 105.43(15) . . ?
F2A C10A C9A 114.23(15) . . ?
F3A C10A C9A 112.05(16) . . ?
F1A C10A C9A 111.76(15) . . ?
N4X Cu1X N4X 180.0 2_566 . ?
N4X Cu1X N1X 93.71(6) 2_566 . ?
N4X Cu1X N1X 86.29(6) . . ?
N4X Cu1X N1X 86.29(6) 2_566 2_566 ?
N4X Cu1X N1X 93.71(6) . 2_566 ?
N1X Cu1X N1X 180.0 . 2_566 ?
N4X Cu1X O11X 90.11(6) 2_566 2_566 ?
N4X Cu1X O11X 89.89(6) . 2_566 ?
N1X Cu1X O11X 94.66(5) . 2_566 ?
N1X Cu1X O11X 85.34(5) 2_566 2_566 ?
N4X Cu1X O11X 89.89(6) 2_566 . ?
N4X Cu1X O11X 90.11(6) . . ?
N1X Cu1X O11X 85.34(5) . . ?
N1X Cu1X O11X 94.66(5) 2_566 . ?
O11X Cu1X O11X 180.00(6) 2_566 . ?
C7X N1X C8X 110.29(13) 2_566 . ?
C7X N1X C2X 108.54(14) 2_566 . ?
C8X N1X C2X 109.68(13) . . ?
C7X N1X Cu1X 111.60(11) 2_566 . ?
C8X N1X Cu1X 114.18(10) . . ?
C2X N1X Cu1X 102.14(10) . . ?
N1X C2X C3X 109.04(14) . . ?
N1X C2X H21X 109.9 . . ?
C3X C2X H21X 109.9 . . ?
N1X C2X H22X 109.9 . . ?
C3X C2X H22X 109.9 . . ?
H21X C2X H22X 108.3 . . ?
N4X C3X C2X 108.91(14) . . ?
N4X C3X H31X 109.9 . . ?
C2X C3X H31X 109.9 . . ?
N4X C3X H32X 109.9 . . ?
C2X C3X H32X 109.9 . . ?
H31X C3X H32X 108.3 . . ?
C3X N4X C5X 112.43(14) . . ?
C3X N4X Cu1X 108.25(11) . . ?
C5X N4X Cu1X 115.29(11) . . ?
C3X N4X H41X 106.7(15) . . ?
C5X N4X H41X 108.3(15) . . ?
Cu1X N4X H41X 105.3(15) . . ?
N4X C5X C6X 110.52(15) . . ?
N4X C5X H51X 109.5 . . ?
C6X C5X H51X 109.5 . . ?
N4X C5X H52X 109.5 . . ?
C6X C5X H52X 109.5 . . ?
H51X C5X H52X 108.1 . . ?
C7X C6X C5X 113.60(15) . . ?
C7X C6X H61X 108.8 . . ?
C5X C6X H61X 108.8 . . ?
C7X C6X H62X 108.8 . . ?
C5X C6X H62X 108.8 . . ?
H61X C6X H62X 107.7 . . ?
N1X C7X C6X 113.47(15) 2_566 . ?
N1X C7X H71X 108.9 2_566 . ?
C6X C7X H71X 108.9 . . ?
N1X C7X H72X 108.9 2_566 . ?
C6X C7X H72X 108.9 . . ?
H71X C7X H72X 107.7 . . ?
N1X C8X P1X 113.29(11) . . ?
N1X C8X H81X 108.9 . . ?
P1X C8X H81X 108.9 . . ?
N1X C8X H82X 108.9 . . ?
P1X C8X H82X 108.9 . . ?
H81X C8X H82X 107.7 . . ?
O11X P1X O2X 116.98(8) . . ?
O11X P1X C9X 107.68(8) . . ?
O2X P1X C9X 109.47(8) . . ?
O11X P1X C8X 109.19(8) . . ?
O2X P1X C8X 107.37(8) . . ?
C9X P1X C8X 105.59(8) . . ?
P1X O11X Cu1X 105.28(6) . . ?
P1X O2X H11W 126.0(16) . . ?
C10X C9X P1X 116.65(12) . . ?
C10X C9X H91X 108.1 . . ?
P1X C9X H91X 108.1 . . ?
C10X C9X H92X 108.1 . . ?
P1X C9X H92X 108.1 . . ?
H91X C9X H92X 107.3 . . ?
F1X C10X F2X 106.58(15) . . ?
F1X C10X F3X 106.70(15) . . ?
F2X C10X F3X 106.13(14) . . ?
F1X C10X C9X 112.65(15) . . ?
F2X C10X C9X 112.18(15) . . ?
F3X C10X C9X 112.15(15) . . ?
O3P Cl1 O4P 110.47(10) . . ?
O3P Cl1 O2P 109.68(9) . . ?
O4P Cl1 O2P 109.51(10) . . ?
O3P Cl1 O1P 109.50(9) . . ?
O4P Cl1 O1P 108.87(9) . . ?
O2P Cl1 O1P 108.79(9) . . ?
H11W O1W H12W 107(3) . . ?
H11W O1W H13W 110(2) . . ?
H12W O1W H13W 108(3) . . ?
H21W O2W H22W 106(3) . . ?

loop_
_geom_bond_atom_site_label_1
_geom_bond_atom_site_label_2
_geom_bond_distance
_geom_bond_site_symmetry_2
_geom_bond_publ_flag
Cu1A N4A 2.0208(14) 2_675 ?
Cu1A N4A 2.0208(14) . ?
Cu1A N1A 2.0680(14) . ?
Cu1A N1A 2.0680(14) 2_675 ?
Cu1A O11A 2.4120(12) 2_675 ?
Cu1A O11A 2.4120(12) . ?
N1A C8A 1.497(2) . ?
N1A C7A 1.498(2) 2_675 ?
N1A C2A 1.498(2) . ?
C2A C3A 1.508(2) . ?
C2A H21A 0.9900 . ?
C2A H22A 0.9900 . ?
C3A N4A 1.487(2) . ?
C3A H31A 0.9900 . ?
C3A H32A 0.9900 . ?
N4A C5A 1.482(2) . ?
N4A H41A 0.90(2) . ?
C5A C6A 1.514(2) . ?
C5A H51A 0.9900 . ?
C5A H52A 0.9900 . ?
C6A C7A 1.517(2) . ?
C6A H61A 0.9900 . ?
C6A H62A 0.9900 . ?
C7A N1A 1.498(2) 2_675 ?
C7A H71A 0.9900 . ?
C7A H72A 0.9900 . ?
C8A P1A 1.8354(18) . ?
C8A H81A 0.9900 . ?
C8A H82A 0.9900 . ?
P1A O12A 1.5043(13) . ?
P1A O11A 1.5095(12) . ?
P1A C9A 1.8234(17) . ?
C9A C10A 1.493(2) . ?
C9A H91A 0.9900 . ?
C9A H92A 0.9900 . ?
C10A F2A 1.332(2) . ?
C10A F3A 1.346(2) . ?
C10A F1A 1.348(2) . ?
Cu1X N4X 2.0239(15) 2_566 ?
Cu1X N4X 2.0239(15) . ?
Cu1X N1X 2.0992(14) . ?
Cu1X N1X 2.0992(14) 2_566 ?
Cu1X O11X 2.3722(12) 2_566 ?
Cu1X O11X 2.3722(12) . ?
N1X C7X 1.491(2) 2_566 ?
N1X C8X 1.506(2) . ?
N1X C2X 1.507(2) . ?
C2X C3X 1.514(3) . ?
C2X H21X 0.9900 . ?
C2X H22X 0.9900 . ?
C3X N4X 1.477(2) . ?
C3X H31X 0.9900 . ?
C3X H32X 0.9900 . ?
N4X C5X 1.479(2) . ?
N4X H41X 0.92(3) . ?
C5X C6X 1.518(3) . ?
C5X H51X 0.9900 . ?
C5X H52X 0.9900 . ?
C6X C7X 1.517(3) . ?
C6X H61X 0.9900 . ?
C6X H62X 0.9900 . ?
C7X N1X 1.491(2) 2_566 ?
C7X H71X 0.9900 . ?
C7X H72X 0.9900 . ?
C8X P1X 1.8324(18) . ?
C8X H81X 0.9900 . ?
C8X H82X 0.9900 . ?
P1X O11X 1.4948(13) . ?
P1X O2X 1.5176(13) . ?
P1X C9X 1.8224(17) . ?
O2X H11W 1.24(4) . ?
C9X C10X 1.495(2) . ?
C9X H91X 0.9900 . ?
C9X H92X 0.9900 . ?
C10X F1X 1.343(2) . ?
C10X F2X 1.343(2) . ?
C10X F3X 1.344(2) . ?
Cl1 O3P 1.4359(15) . ?
Cl1 O4P 1.4388(15) . ?
Cl1 O2P 1.4407(15) . ?
Cl1 O1P 1.4479(14) . ?
O1W H11W 1.20(4) . ?
O1W H12W 0.77(3) . ?
O1W H13W 0.82(3) . ?
O2W H21W 0.78(3) . ?
O2W H22W 0.84(3) . ?
